data_4112888
loop_
_publ_author_name
'Biswaroop Chatterjee'
'Juan C. Noveron'
'Marino J. E. Resendiz'
'Jie Liu'
'Takuya Yamamoto'
'Daniel Parker'
'Martin Cinke'
'Cattien V. Nguyen'
'Atta M. Arif'
'Peter J. Stang'

_publ_section_title
;
 Self-Assembly of Flexible Supramolecular Metallacyclic Ensembles:
 Structures and Adsorption Properties of Their Nanoporous Crystalline
 Frameworks
;
_journal_name_full 'Journal of the American Chemical Society'
_journal_page_first 10645
_journal_page_last 10656
_journal_paper_doi 10.1021/ja0388919
_journal_volume 126
_journal_year 2004
_chemical_formula_sum 'C92 H94 F12 N10 O32 P4 Pt2 S4'
_chemical_formula_weight 2722.07
_chemical_name_systematic
;
 ?
;
_space_group_IT_number 14
_symmetry_cell_setting monoclinic
_symmetry_space_group_name_Hall '-P 2yn'
_symmetry_space_group_name_H-M 'P 1 21/n 1'
_atom_sites_solution_hydrogens geom
_atom_sites_solution_primary direct
_atom_sites_solution_secondary difmap
_audit_creation_method SHELXL-97
_cell_angle_alpha 90.00
_cell_angle_beta 105.4608(10)
_cell_angle_gamma 90.00
_cell_formula_units_Z 2
_cell_length_a 13.6056(3)
_cell_length_b 23.3073(4)
_cell_length_c 19.1246(4)
_cell_measurement_reflns_used 9874
_cell_measurement_temperature 150(1)
_cell_measurement_theta_max 25.35
_cell_measurement_theta_min 1.018
_cell_volume 5845.1(2)
_computing_cell_refinement DENZO-SMN
_computing_data_collection 'Nonius COLLECT'
_computing_data_reduction DENZO-SMN
_computing_molecular_graphics 'WinGX, Ortep3'
_computing_structure_refinement 'SHELXL-97 (Sheldrick, 1997)'
_computing_structure_solution SIR97
_diffrn_ambient_temperature 150(1)
_diffrn_measured_fraction_theta_full 0.987
_diffrn_measured_fraction_theta_max 0.987
_diffrn_measurement_device_type 'Nonius KappaCCD Diffractometer'
_diffrn_measurement_method 'Phi plus Omega scan'
_diffrn_radiation_monochromator graphite
_diffrn_radiation_source 'fine-focus sealed tube'
_diffrn_radiation_type MoK\a
_diffrn_radiation_wavelength 0.71073
_diffrn_reflns_av_R_equivalents 0.0380
_diffrn_reflns_av_sigmaI/netI 0.0580
_diffrn_reflns_limit_h_max 16
_diffrn_reflns_limit_h_min -14
_diffrn_reflns_limit_k_max 26
_diffrn_reflns_limit_k_min -28
_diffrn_reflns_limit_l_max 23
_diffrn_reflns_limit_l_min -23
_diffrn_reflns_number 18844
_diffrn_reflns_theta_full 25.38
_diffrn_reflns_theta_max 25.38
_diffrn_reflns_theta_min 2.07
_diffrn_standards_decay_% <2.0
_exptl_absorpt_coefficient_mu 2.612
_exptl_absorpt_correction_T_max 0.7276
_exptl_absorpt_correction_T_min 0.4794
_exptl_absorpt_correction_type multi-scan
_exptl_absorpt_process_details 'DENZO-SMN (Otwinowski & Minor, 1997)'
_exptl_crystal_colour colorless
_exptl_crystal_density_diffrn 1.547
_exptl_crystal_description prism
_exptl_crystal_F_000 2720
_exptl_crystal_size_max 0.33
_exptl_crystal_size_mid 0.23
_exptl_crystal_size_min 0.13
_refine_diff_density_max 1.340
_refine_diff_density_min -0.995
_refine_diff_density_rms 0.145
_refine_ls_extinction_method none
_refine_ls_goodness_of_fit_ref 1.116
_refine_ls_hydrogen_treatment mixed
_refine_ls_matrix_type full
_refine_ls_number_parameters 649
_refine_ls_number_reflns 10604
_refine_ls_number_restraints 56
_refine_ls_restrained_S_all 1.119
_refine_ls_R_factor_all 0.0972
_refine_ls_R_factor_gt 0.0652
_refine_ls_shift/su_max 0.000
_refine_ls_shift/su_mean 0.000
_refine_ls_structure_factor_coef Fsqd
_refine_ls_weighting_details 'calc w=1/[\s^2^(Fo^2^)+(0.0773P)^2^+33.1893P] where P=(Fo^2^+2Fc^2^)/3'
_refine_ls_weighting_scheme calc
_refine_ls_wR_factor_gt 0.1650
_refine_ls_wR_factor_ref 0.1836
_reflns_number_gt 7716
_reflns_number_total 10604
_reflns_threshold_expression >2sigma(I)
_cod_data_source_file ja0388919si20040709_024047_1.cif
_cod_data_source_block complex5a
_cod_original_sg_symbol_H-M 'P 21/n'
_cod_database_code 4112888

loop_
_symmetry_equiv_pos_as_xyz
'x, y, z'
'-x+1/2, y+1/2, -z+1/2'
'-x, -y, -z'
'x-1/2, -y-1/2, z-1/2'

loop_
_atom_site_label
_atom_site_type_symbol
_atom_site_fract_x
_atom_site_fract_y
_atom_site_fract_z
_atom_site_U_iso_or_equiv
_atom_site_adp_type
_atom_site_occupancy
_atom_site_symmetry_multiplicity
_atom_site_calc_flag
_atom_site_refinement_flags
Pt1 Pt 0.25093(3) 0.278818(15) 0.483814(17) 0.04317(14) Uani 1 1 d .
P1 P 0.0883(2) 0.26611(11) 0.41670(13) 0.0505(6) Uani 1 1 d .
P2 P 0.2840(2) 0.18374(11) 0.48799(13) 0.0508(6) Uani 1 1 d .
N1 N 0.2260(6) 0.3677(3) 0.4823(4) 0.0452(18) Uani 1 1 d .
N2 N 0.3997(6) 0.2975(3) 0.5459(4) 0.0431(17) Uani 1 1 d .
O1 O 0.0885(11) 0.5636(4) 0.4959(6) 0.139(5) Uani 1 1 d .
O2 O 0.1245(5) 0.5612(3) 0.3921(4) 0.0591(17) Uani 1 1 d .
O3 O 0.2340(5) 0.6569(3) 0.3594(3) 0.0555(16) Uani 1 1 d .
O4 O 0.7128(5) 0.3498(4) 0.7413(4) 0.082(3) Uani 1 1 d .
C1 C 0.1872(7) 0.3932(4) 0.5313(5) 0.052(2) Uani 1 1 d .
H1 H 0.1785 0.3716 0.5715 0.063 Uiso 1 1 calc R
C2 C 0.1597(8) 0.4498(4) 0.5250(5) 0.059(3) Uani 1 1 d .
H2 H 0.1345 0.4677 0.5613 0.070 Uiso 1 1 calc R
C3 C 0.1686(7) 0.4805(4) 0.4663(5) 0.055(2) Uani 1 1 d .
C4 C 0.2130(7) 0.4550(4) 0.4171(5) 0.050(2) Uani 1 1 d .
H4 H 0.2230 0.4760 0.3770 0.060 Uiso 1 1 calc R
C5 C 0.2424(7) 0.3988(4) 0.4272(5) 0.047(2) Uani 1 1 d .
H5 H 0.2751 0.3813 0.3946 0.057 Uiso 1 1 calc R
C6 C 0.1254(9) 0.5399(5) 0.4553(6) 0.065(3) Uani 1 1 d .
C7 C 0.0825(8) 0.6176(4) 0.3738(6) 0.062(3) Uani 1 1 d .
H7A H 0.0971 0.6421 0.4177 0.074 Uiso 1 1 calc R
H7B H 0.0077 0.6153 0.3535 0.074 Uiso 1 1 calc R
C8 C 0.1303(7) 0.6424(5) 0.3194(6) 0.058(3) Uani 1 1 d .
H8A H 0.1305 0.6141 0.2808 0.070 Uiso 1 1 calc R
H8B H 0.0930 0.6771 0.2969 0.070 Uiso 1 1 calc R
C9 C 0.6971(7) 0.3403(5) 0.6781(5) 0.055(2) Uani 1 1 d .
C10 C 0.5932(7) 0.3246(4) 0.6290(4) 0.043(2) Uani 1 1 d .
C11 C 0.5121(8) 0.3232(5) 0.6600(5) 0.060(3) Uani 1 1 d .
H11 H 0.5222 0.3315 0.7100 0.072 Uiso 1 1 calc R
C12 C 0.4156(8) 0.3095(5) 0.6164(5) 0.057(3) Uani 1 1 d .
H12 H 0.3596 0.3086 0.6373 0.068 Uiso 1 1 calc R
C13 C 0.4778(7) 0.3009(4) 0.5162(4) 0.046(2) Uani 1 1 d .
H13 H 0.4657 0.2942 0.4657 0.055 Uiso 1 1 calc R
C14 C 0.5764(7) 0.3139(4) 0.5568(5) 0.047(2) Uani 1 1 d .
H14 H 0.6310 0.3153 0.5345 0.056 Uiso 1 1 calc R
C15 C 0.0688(9) 0.2081(5) 0.3525(5) 0.061(3) Uani 1 1 d .
H15A H -0.0045 0.2064 0.3264 0.073 Uiso 1 1 calc R
H15B H 0.1070 0.2165 0.3163 0.073 Uiso 1 1 calc R
C16 C 0.1018(9) 0.1495(5) 0.3859(6) 0.072(3) Uani 1 1 d .
H16A H 0.0711 0.1195 0.3500 0.087 Uiso 1 1 calc R
H16B H 0.0745 0.1443 0.4286 0.087 Uiso 1 1 calc R
C17 C 0.2179(8) 0.1407(4) 0.4096(5) 0.060(3) Uani 1 1 d .
H17A H 0.2461 0.1503 0.3684 0.073 Uiso 1 1 calc R
H17B H 0.2323 0.0997 0.4213 0.073 Uiso 1 1 calc R
C18 C 0.0393(7) 0.3277(4) 0.3604(4) 0.048(2) Uani 1 1 d .
C19 C 0.0699(8) 0.3381(5) 0.2966(5) 0.062(3) Uani 1 1 d .
H19 H 0.1119 0.3113 0.2807 0.075 Uiso 1 1 calc R
C20 C 0.0379(10) 0.3881(6) 0.2572(5) 0.075(3) Uani 1 1 d .
H20 H 0.0595 0.3957 0.2148 0.090 Uiso 1 1 calc R
C21 C -0.0241(9) 0.4262(6) 0.2787(6) 0.078(3) Uani 1 1 d .
H21 H -0.0476 0.4593 0.2501 0.093 Uiso 1 1 calc R
C22 C -0.0533(9) 0.4170(5) 0.3424(6) 0.069(3) Uani 1 1 d .
H22 H -0.0947 0.4443 0.3580 0.083 Uiso 1 1 calc R
C23 C -0.0216(7) 0.3679(5) 0.3826(5) 0.060(3) Uani 1 1 d .
H23 H -0.0417 0.3616 0.4259 0.072 Uiso 1 1 calc R
C24 C -0.0005(8) 0.2529(4) 0.4712(5) 0.055(2) Uani 1 1 d .
C25 C -0.1020(9) 0.2418(5) 0.4375(6) 0.069(3) Uani 1 1 d .
H25 H -0.1262 0.2416 0.3861 0.083 Uiso 1 1 calc R
C26 C -0.1680(10) 0.2309(5) 0.4803(7) 0.078(4) Uani 1 1 d .
H26 H -0.2376 0.2227 0.4577 0.093 Uiso 1 1 calc R
C27 C -0.1342(10) 0.2318(5) 0.5551(6) 0.070(3) Uani 1 1 d .
H27 H -0.1800 0.2240 0.5837 0.085 Uiso 1 1 calc R
C28 C -0.0340(9) 0.2440(5) 0.5876(6) 0.066(3) Uani 1 1 d .
H28 H -0.0105 0.2451 0.6390 0.079 Uiso 1 1 calc R
C29 C 0.0319(8) 0.2545(4) 0.5469(5) 0.056(2) Uani 1 1 d .
H29 H 0.1012 0.2631 0.5703 0.067 Uiso 1 1 calc R
C30 C 0.2597(7) 0.1497(4) 0.5669(5) 0.054(2) Uani 1 1 d .
C31 C 0.2551(11) 0.1807(5) 0.6273(6) 0.080(4) Uani 1 1 d .
H31 H 0.2655 0.2210 0.6277 0.096 Uiso 1 1 calc R
C32 C 0.2360(12) 0.1547(7) 0.6871(7) 0.095(5) Uani 1 1 d .
H32 H 0.2320 0.1771 0.7278 0.114 Uiso 1 1 calc R
C33 C 0.2231(10) 0.0976(7) 0.6878(8) 0.091(4) Uani 1 1 d .
H33 H 0.2107 0.0795 0.7292 0.110 Uiso 1 1 calc R
C34 C 0.2278(11) 0.0654(6) 0.6283(8) 0.098(5) Uani 1 1 d .
H34 H 0.2194 0.0250 0.6292 0.117 Uiso 1 1 calc R
C35 C 0.2446(9) 0.0910(5) 0.5677(7) 0.075(3) Uani 1 1 d .
H35 H 0.2457 0.0685 0.5265 0.090 Uiso 1 1 calc R
C36 C 0.4174(8) 0.1701(4) 0.4943(5) 0.053(2) Uani 1 1 d .
C37 C 0.4848(8) 0.1585(5) 0.5599(6) 0.065(3) Uani 1 1 d .
H37 H 0.4611 0.1575 0.6023 0.078 Uiso 1 1 calc R
C38 C 0.5877(10) 0.1479(5) 0.5657(8) 0.087(4) Uani 1 1 d .
H38 H 0.6336 0.1405 0.6118 0.104 Uiso 1 1 calc R
C39 C 0.6223(10) 0.1484(5) 0.5039(9) 0.086(4) Uani 1 1 d .
H39 H 0.6915 0.1395 0.5071 0.103 Uiso 1 1 calc R
C40 C 0.5574(11) 0.1615(5) 0.4391(8) 0.083(4) Uani 1 1 d .
H40 H 0.5822 0.1631 0.3972 0.100 Uiso 1 1 calc R
C41 C 0.4525(9) 0.1731(4) 0.4323(6) 0.065(3) Uani 1 1 d .
H41 H 0.4075 0.1826 0.3865 0.077 Uiso 1 1 calc R
S1 S 0.7332(2) 0.17108(13) 0.25143(13) 0.0607(7) Uani 1 1 d D
O6 O 0.6729(6) 0.1717(4) 0.1786(4) 0.085(3) Uani 1 1 d D
O5 O 0.6936(10) 0.1978(6) 0.3034(5) 0.146(5) Uani 1 1 d D
O7 O 0.8361(7) 0.1841(8) 0.2586(5) 0.169(7) Uani 1 1 d D
F1 F 0.7826(17) 0.0913(6) 0.3431(7) 0.305(12) Uani 1 1 d D
F2 F 0.6396(18) 0.0844(9) 0.2730(11) 0.37(2) Uani 1 1 d D
F3 F 0.758(2) 0.0661(8) 0.2344(10) 0.348(18) Uani 1 1 d D
C42 C 0.725(2) 0.1039(9) 0.2813(10) 0.27(2) Uani 1 1 d D
S2 S 0.3410(3) 0.29931(19) 0.27193(19) 0.0904(11) Uani 1 1 d D
O8 O 0.2588(11) 0.2827(5) 0.2120(6) 0.153(6) Uani 1 1 d D
O9 O 0.3270(8) 0.2935(4) 0.3401(4) 0.094(3) Uani 1 1 d D
O10 O 0.4342(11) 0.2697(5) 0.2655(9) 0.171(7) Uani 1 1 d D
F4 F 0.4353(12) 0.3908(7) 0.3020(13) 0.310(13) Uani 1 1 d D
F5 F 0.2778(9) 0.4009(5) 0.2551(7) 0.156(4) Uani 1 1 d D
F6 F 0.3656(17) 0.3798(9) 0.1889(12) 0.292(10) Uiso 1 1 d D
C43 C 0.355(2) 0.3699(9) 0.2627(13) 0.176(10) Uiso 1 1 d D
O11 O 0.3062(18) 0.4677(11) 0.0290(14) 0.281(11) Uiso 1 1 d D
O12 O 0.4587(17) 0.5093(10) 0.0819(14) 0.277(11) Uiso 1 1 d D
N3 N 0.4076(19) 0.4640(10) 0.0535(13) 0.208(9) Uiso 1 1 d D
C44 C 0.4520(19) 0.4141(11) 0.0383(15) 0.203(11) Uiso 1 1 d D
H44A H 0.3988 0.3859 0.0176 0.304 Uiso 1 1 calc R
H44B H 0.4974 0.3988 0.0831 0.304 Uiso 1 1 calc R
H44C H 0.4915 0.4221 0.0034 0.304 Uiso 1 1 calc R
O13 O 0.6853(14) 0.4267(8) 0.3578(10) 0.203(7) Uiso 1 1 d D
O14 O 0.693(2) 0.3882(12) 0.4639(15) 0.331(14) Uiso 1 1 d D
N4 N 0.6842(18) 0.3774(10) 0.3940(13) 0.201(9) Uiso 1 1 d D
C45 C 0.650(3) 0.3258(12) 0.3592(17) 0.264(16) Uiso 1 1 d D
H45A H 0.6491 0.3286 0.3080 0.397 Uiso 1 1 calc R
H45B H 0.5805 0.3180 0.3630 0.397 Uiso 1 1 calc R
H45C H 0.6952 0.2946 0.3822 0.397 Uiso 1 1 calc R
O15 O 0.111(2) 0.0330(15) 0.1666(16) 0.183(12) Uiso 0.50 1 d PD
O16 O 0.182(3) 0.018(2) 0.285(2) 0.30(2) Uiso 0.50 1 d PD
N5 N 0.096(3) 0.028(2) 0.2339(18) 0.196(16) Uiso 0.50 1 d PD
C46 C -0.003(3) 0.028(2) 0.237(2) 0.21(2) Uiso 0.50 1 d PD
H46A H -0.0480 0.0364 0.1894 0.313 Uiso 0.50 1 calc PR
H46B H -0.0116 0.0567 0.2723 0.313 Uiso 0.50 1 calc PR
H46C H -0.0199 -0.0102 0.2531 0.313 Uiso 0.50 1 calc PR
O17 O 0.4580(12) 0.0080(7) 0.4666(8) 0.080(4) Uiso 0.50 1 d PD
O18 O 0.411(3) 0.0202(19) 0.3472(17) 0.27(2) Uiso 0.50 1 d PD
N6 N 0.4902(19) 0.0062(9) 0.4040(12) 0.110(8) Uiso 0.50 1 d PD
C47 C 0.587(3) -0.004(3) 0.402(3) 0.37(5) Uiso 0.50 1 d PD
H47A H 0.6292 -0.0130 0.4506 0.561 Uiso 0.50 1 calc PR
H47B H 0.6144 0.0302 0.3836 0.561 Uiso 0.50 1 calc PR
H47C H 0.5882 -0.0364 0.3694 0.561 Uiso 0.50 1 calc PR

loop_
_atom_site_aniso_label
_atom_site_aniso_U_11
_atom_site_aniso_U_22
_atom_site_aniso_U_33
_atom_site_aniso_U_23
_atom_site_aniso_U_13
_atom_site_aniso_U_12
Pt1 0.0523(2) 0.0504(2) 0.02757(19) -0.00331(16) 0.01213(14) -0.00322(17)
P1 0.0539(15) 0.0658(17) 0.0333(12) -0.0099(11) 0.0142(11) -0.0093(12)
P2 0.0687(16) 0.0512(14) 0.0365(13) -0.0009(11) 0.0211(12) -0.0005(12)
N1 0.058(5) 0.043(4) 0.034(4) 0.000(3) 0.010(3) 0.001(3)
N2 0.052(4) 0.052(4) 0.027(4) -0.003(3) 0.013(3) 0.000(3)
O1 0.251(14) 0.099(7) 0.105(8) 0.038(6) 0.112(9) 0.082(9)
O2 0.062(4) 0.054(4) 0.063(5) -0.002(3) 0.020(3) 0.007(3)
O3 0.053(4) 0.067(4) 0.045(4) -0.002(3) 0.010(3) 0.007(3)
O4 0.056(4) 0.150(8) 0.038(4) -0.016(4) 0.011(3) -0.008(5)
C1 0.053(6) 0.067(6) 0.041(5) 0.000(5) 0.020(4) -0.001(5)
C2 0.076(7) 0.060(6) 0.045(6) -0.001(5) 0.024(5) 0.018(5)
C3 0.054(6) 0.062(6) 0.049(6) -0.002(5) 0.013(5) 0.007(5)
C4 0.047(5) 0.059(6) 0.048(5) 0.002(4) 0.018(4) 0.001(4)
C5 0.053(5) 0.051(5) 0.042(5) -0.005(4) 0.020(4) -0.001(4)
C6 0.079(8) 0.071(7) 0.057(7) 0.000(6) 0.036(6) 0.015(6)
C7 0.048(6) 0.061(6) 0.077(7) 0.012(5) 0.017(5) 0.013(5)
C8 0.044(5) 0.060(6) 0.064(7) 0.008(5) 0.004(5) 0.004(5)
C9 0.049(6) 0.076(7) 0.039(5) -0.002(5) 0.008(4) 0.004(5)
C10 0.048(5) 0.047(5) 0.033(4) 0.000(4) 0.011(4) 0.005(4)
C11 0.067(7) 0.084(8) 0.028(5) -0.005(5) 0.012(4) 0.010(6)
C12 0.065(7) 0.071(7) 0.034(5) 0.000(5) 0.014(5) 0.009(5)
C13 0.063(6) 0.052(5) 0.020(4) 0.001(4) 0.005(4) -0.005(4)
C14 0.057(6) 0.047(5) 0.040(5) -0.004(4) 0.020(4) -0.004(4)
C15 0.071(7) 0.072(7) 0.039(5) -0.021(5) 0.015(5) -0.006(5)
C16 0.090(9) 0.074(8) 0.054(7) -0.021(6) 0.022(6) -0.022(6)
C17 0.082(8) 0.055(6) 0.045(6) -0.011(5) 0.018(5) -0.002(5)
C18 0.048(5) 0.069(6) 0.026(4) -0.002(4) 0.006(4) -0.009(5)
C19 0.064(6) 0.087(8) 0.039(5) -0.011(5) 0.019(5) -0.008(6)
C20 0.096(9) 0.097(9) 0.030(5) 0.006(6) 0.012(5) -0.011(7)
C21 0.085(9) 0.093(9) 0.048(7) 0.011(6) 0.006(6) -0.004(7)
C22 0.071(7) 0.086(8) 0.049(6) 0.010(6) 0.012(5) 0.008(6)
C23 0.054(6) 0.091(8) 0.035(5) 0.009(5) 0.012(4) 0.000(6)
C24 0.061(6) 0.059(6) 0.048(6) -0.007(5) 0.022(5) -0.018(5)
C25 0.080(8) 0.080(8) 0.052(6) -0.011(6) 0.026(6) -0.024(6)
C26 0.072(8) 0.103(10) 0.067(8) -0.011(6) 0.035(6) -0.030(7)
C27 0.088(9) 0.076(8) 0.064(7) -0.009(6) 0.047(7) -0.022(6)
C28 0.089(9) 0.066(7) 0.052(6) -0.008(5) 0.036(6) -0.011(6)
C29 0.075(7) 0.057(6) 0.042(5) -0.014(5) 0.024(5) -0.011(5)
C30 0.057(6) 0.055(6) 0.050(6) 0.009(5) 0.015(5) -0.001(5)
C31 0.127(11) 0.070(7) 0.062(7) 0.009(6) 0.059(7) 0.001(7)
C32 0.137(13) 0.105(11) 0.064(8) 0.027(8) 0.063(8) 0.023(9)
C33 0.086(9) 0.126(13) 0.071(9) 0.055(9) 0.034(7) 0.004(8)
C34 0.119(11) 0.081(9) 0.090(10) 0.028(8) 0.023(9) -0.037(8)
C35 0.083(8) 0.069(7) 0.071(8) 0.015(6) 0.017(6) -0.012(6)
C36 0.069(6) 0.044(5) 0.050(6) 0.004(4) 0.024(5) 0.004(5)
C37 0.059(7) 0.068(7) 0.072(7) 0.013(6) 0.026(6) -0.008(5)
C38 0.083(9) 0.078(9) 0.096(10) 0.030(7) 0.017(7) -0.013(7)
C39 0.075(8) 0.073(8) 0.115(12) 0.021(8) 0.036(8) 0.002(7)
C40 0.108(11) 0.069(8) 0.098(10) -0.007(7) 0.072(9) -0.010(7)
C41 0.078(8) 0.062(7) 0.067(7) 0.001(5) 0.043(6) -0.005(6)
S1 0.0617(16) 0.0873(19) 0.0346(12) 0.0045(12) 0.0154(11) -0.0078(14)
O6 0.093(6) 0.117(7) 0.035(4) 0.008(4) 0.000(4) 0.016(5)
O5 0.159(11) 0.226(13) 0.060(6) -0.012(7) 0.043(7) 0.072(10)
O7 0.074(6) 0.37(2) 0.065(6) -0.026(9) 0.027(5) -0.099(10)
F1 0.55(3) 0.151(11) 0.125(10) 0.083(9) -0.071(15) 0.026(15)
F2 0.50(4) 0.28(2) 0.23(2) 0.071(18) -0.09(2) -0.30(3)
F3 0.63(5) 0.161(14) 0.172(16) -0.019(12) -0.03(2) 0.19(2)
C42 0.51(6) 0.14(2) 0.076(14) 0.028(14) -0.06(3) -0.14(3)
S2 0.091(2) 0.124(3) 0.068(2) 0.008(2) 0.0423(19) 0.016(2)
O8 0.224(15) 0.139(10) 0.064(7) -0.023(6) -0.019(8) 0.012(9)
O9 0.123(8) 0.121(7) 0.050(5) 0.011(5) 0.043(5) 0.021(6)
O10 0.231(17) 0.139(11) 0.204(15) -0.037(9) 0.166(14) -0.016(10)
F4 0.178(14) 0.199(15) 0.52(4) -0.120(19) 0.034(17) -0.096(12)
F5 0.170(10) 0.146(9) 0.167(10) 0.026(8) 0.073(8) 0.007(8)

loop_
_atom_type_symbol
_atom_type_description
_atom_type_scat_dispersion_real
_atom_type_scat_dispersion_imag
_atom_type_scat_source
C C 0.0033 0.0016 'International Tables Vol C Tables 4.2.6.8 and 6.1.1.4'
H H 0.0000 0.0000 'International Tables Vol C Tables 4.2.6.8 and 6.1.1.4'
N N 0.0061 0.0033 'International Tables Vol C Tables 4.2.6.8 and 6.1.1.4'
O O 0.0106 0.0060 'International Tables Vol C Tables 4.2.6.8 and 6.1.1.4'
F F 0.0171 0.0103 'International Tables Vol C Tables 4.2.6.8 and 6.1.1.4'
P P 0.1023 0.0942 'International Tables Vol C Tables 4.2.6.8 and 6.1.1.4'
S S 0.1246 0.1234 'International Tables Vol C Tables 4.2.6.8 and 6.1.1.4'
Pt Pt -1.7033 8.3905 'International Tables Vol C Tables 4.2.6.8 and 6.1.1.4'

loop_
_geom_angle_atom_site_label_1
_geom_angle_atom_site_label_2
_geom_angle_atom_site_label_3
_geom_angle
_geom_angle_site_symmetry_1
_geom_angle_site_symmetry_3
N1 Pt1 N2 86.1(3) . .
N1 Pt1 P2 177.8(2) . .
N2 Pt1 P2 91.7(2) . .
N1 Pt1 P1 89.5(2) . .
N2 Pt1 P1 175.6(2) . .
P2 Pt1 P1 92.69(10) . .
C15 P1 C18 103.1(5) . .
C15 P1 C24 105.3(5) . .
C18 P1 C24 106.2(5) . .
C15 P1 Pt1 115.4(4) . .
C18 P1 Pt1 112.5(3) . .
C24 P1 Pt1 113.3(3) . .
C30 P2 C36 105.6(5) . .
C30 P2 C17 106.5(5) . .
C36 P2 C17 102.9(5) . .
C30 P2 Pt1 112.4(3) . .
C36 P2 Pt1 111.2(3) . .
C17 P2 Pt1 117.4(4) . .
C1 N1 C5 119.4(8) . .
C1 N1 Pt1 121.6(6) . .
C5 N1 Pt1 118.9(6) . .
C13 N2 C12 119.0(8) . .
C13 N2 Pt1 121.9(5) . .
C12 N2 Pt1 119.0(6) . .
C6 O2 C7 118.5(8) . .
C9 O3 C8 116.9(7) 3_666 .
N1 C1 C2 121.1(9) . .
N1 C1 H1 119.4 . .
C2 C1 H1 119.4 . .
C3 C2 C1 119.8(9) . .
C3 C2 H2 120.1 . .
C1 C2 H2 120.1 . .
C2 C3 C4 119.1(9) . .
C2 C3 C6 118.9(9) . .
C4 C3 C6 121.9(9) . .
C5 C4 C3 118.7(9) . .
C5 C4 H4 120.7 . .
C3 C4 H4 120.7 . .
N1 C5 C4 121.5(8) . .
N1 C5 H5 119.2 . .
C4 C5 H5 119.2 . .
O1 C6 O2 122.5(11) . .
O1 C6 C3 124.4(11) . .
O2 C6 C3 112.8(9) . .
O2 C7 C8 107.9(8) . .
O2 C7 H7A 110.1 . .
C8 C7 H7A 110.1 . .
O2 C7 H7B 110.1 . .
C8 C7 H7B 110.1 . .
H7A C7 H7B 108.4 . .
O3 C8 C7 105.4(8) . .
O3 C8 H8A 110.7 . .
C7 C8 H8A 110.7 . .
O3 C8 H8B 110.7 . .
C7 C8 H8B 110.7 . .
H8A C8 H8B 108.8 . .
O4 C9 O3 125.4(9) . 3_666
O4 C9 C10 123.9(9) . .
O3 C9 C10 110.7(8) 3_666 .
C14 C10 C11 119.5(8) . .
C14 C10 C9 123.3(8) . .
C11 C10 C9 117.2(8) . .
C10 C11 C12 118.8(8) . .
C10 C11 H11 120.6 . .
C12 C11 H11 120.6 . .
N2 C12 C11 121.6(9) . .
N2 C12 H12 119.2 . .
C11 C12 H12 119.2 . .
N2 C13 C14 122.3(8) . .
N2 C13 H13 118.8 . .
C14 C13 H13 118.8 . .
C10 C14 C13 118.8(8) . .
C10 C14 H14 120.6 . .
C13 C14 H14 120.6 . .
C16 C15 P1 114.5(7) . .
C16 C15 H15A 108.6 . .
P1 C15 H15A 108.6 . .
C16 C15 H15B 108.6 . .
P1 C15 H15B 108.6 . .
H15A C15 H15B 107.6 . .
C15 C16 C17 114.0(9) . .
C15 C16 H16A 108.7 . .
C17 C16 H16A 108.7 . .
C15 C16 H16B 108.7 . .
C17 C16 H16B 108.7 . .
H16A C16 H16B 107.6 . .
C16 C17 P2 114.3(7) . .
C16 C17 H17A 108.7 . .
P2 C17 H17A 108.7 . .
C16 C17 H17B 108.7 . .
P2 C17 H17B 108.7 . .
H17A C17 H17B 107.6 . .
C23 C18 C19 119.0(9) . .
C23 C18 P1 120.5(7) . .
C19 C18 P1 120.3(8) . .
C20 C19 C18 119.3(10) . .
C20 C19 H19 120.3 . .
C18 C19 H19 120.3 . .
C21 C20 C19 120.8(10) . .
C21 C20 H20 119.6 . .
C19 C20 H20 119.6 . .
C20 C21 C22 120.5(11) . .
C20 C21 H21 119.8 . .
C22 C21 H21 119.8 . .
C23 C22 C21 119.6(11) . .
C23 C22 H22 120.2 . .
C21 C22 H22 120.2 . .
C22 C23 C18 120.7(9) . .
C22 C23 H23 119.7 . .
C18 C23 H23 119.7 . .
C25 C24 C29 119.1(9) . .
C25 C24 P1 119.9(8) . .
C29 C24 P1 121.0(8) . .
C24 C25 C26 118.8(11) . .
C24 C25 H25 120.6 . .
C26 C25 H25 120.6 . .
C27 C26 C25 121.2(11) . .
C27 C26 H26 119.4 . .
C25 C26 H26 119.4 . .
C28 C27 C26 119.3(10) . .
C28 C27 H27 120.4 . .
C26 C27 H27 120.4 . .
C29 C28 C27 120.6(11) . .
C29 C28 H28 119.7 . .
C27 C28 H28 119.7 . .
C28 C29 C24 121.0(10) . .
C28 C29 H29 119.5 . .
C24 C29 H29 119.5 . .
C31 C30 C35 118.0(10) . .
C31 C30 P2 121.8(8) . .
C35 C30 P2 120.2(8) . .
C30 C31 C32 121.7(12) . .
C30 C31 H31 119.2 . .
C32 C31 H31 119.2 . .
C33 C32 C31 119.8(13) . .
C33 C32 H32 120.1 . .
C31 C32 H32 120.1 . .
C32 C33 C34 119.7(11) . .
C32 C33 H33 120.1 . .
C34 C33 H33 120.1 . .
C35 C34 C33 121.0(13) . .
C35 C34 H34 119.5 . .
C33 C34 H34 119.5 . .
C34 C35 C30 119.7(13) . .
C34 C35 H35 120.2 . .
C30 C35 H35 120.2 . .
C37 C36 C41 119.5(10) . .
C37 C36 P2 120.7(8) . .
C41 C36 P2 119.8(8) . .
C36 C37 C38 121.4(11) . .
C36 C37 H37 119.3 . .
C38 C37 H37 119.3 . .
C39 C38 C37 119.5(13) . .
C39 C38 H38 120.2 . .
C37 C38 H38 120.2 . .
C40 C39 C38 119.8(12) . .
C40 C39 H39 120.1 . .
C38 C39 H39 120.1 . .
C39 C40 C41 121.4(11) . .
C39 C40 H40 119.3 . .
C41 C40 H40 119.3 . .
C36 C41 C40 118.3(11) . .
C36 C41 H41 120.8 . .
C40 C41 H41 120.8 . .
O5 S1 O7 113.4(8) . .
O5 S1 O6 117.6(6) . .
O7 S1 O6 113.3(6) . .
O5 S1 C42 95.8(11) . .
O7 S1 C42 108.8(13) . .
O6 S1 C42 105.7(8) . .
F2 C42 F1 111(2) . .
F2 C42 F3 98(2) . .
F1 C42 F3 103(2) . .
F2 C42 S1 117(2) . .
F1 C42 S1 117.1(16) . .
F3 C42 S1 107.8(18) . .
O9 S2 O8 117.3(8) . .
O9 S2 O10 111.9(8) . .
O8 S2 O10 108.3(8) . .
O9 S2 C43 104.2(10) . .
O8 S2 C43 105.6(10) . .
O10 S2 C43 109.2(11) . .
F5 C43 F4 115(2) . .
F5 C43 F6 95.3(18) . .
F4 C43 F6 103(2) . .
F5 C43 S2 118.0(19) . .
F4 C43 S2 115.2(18) . .
F6 C43 S2 107.3(17) . .
O12 N3 O11 119(2) . .
O12 N3 C44 124(2) . .
O11 N3 C44 117(2) . .
N3 C44 H44A 109.5 . .
N3 C44 H44B 109.5 . .
H44A C44 H44B 109.5 . .
N3 C44 H44C 109.5 . .
H44A C44 H44C 109.5 . .
H44B C44 H44C 109.5 . .
O14 N4 O13 110(2) . .
O14 N4 C45 125(2) . .
O13 N4 C45 123(2) . .
N4 C45 H45A 109.5 . .
N4 C45 H45B 109.5 . .
H45A C45 H45B 109.5 . .
N4 C45 H45C 109.5 . .
H45A C45 H45C 109.5 . .
H45B C45 H45C 109.5 . .
O16 N5 O15 113(3) . .
O16 N5 C46 130(3) . .
O15 N5 C46 116(3) . .
N5 C46 H46A 109.5 . .
N5 C46 H46B 109.5 . .
H46A C46 H46B 109.5 . .
N5 C46 H46C 109.5 . .
H46A C46 H46C 109.5 . .
H46B C46 H46C 109.5 . .
N6 O17 O17 112.4(19) . 3_656
O18 N6 C47 127(3) . .
O18 N6 O17 109(2) . .
C47 N6 O17 125(3) . .
N6 C47 H47A 109.5 . .
N6 C47 H47B 109.5 . .
H47A C47 H47B 109.5 . .
N6 C47 H47C 109.5 . .
H47A C47 H47C 109.5 . .
H47B C47 H47C 109.5 . .

loop_
_geom_bond_atom_site_label_1
_geom_bond_atom_site_label_2
_geom_bond_distance
_geom_bond_site_symmetry_2
Pt1 N1 2.098(7) .
Pt1 N2 2.101(7) .
Pt1 P2 2.258(3) .
Pt1 P1 2.262(3) .
P1 C15 1.798(9) .
P1 C18 1.811(10) .
P1 C24 1.819(10) .
P2 C30 1.812(10) .
P2 C36 1.815(10) .
P2 C17 1.827(10) .
N1 C1 1.332(11) .
N1 C5 1.345(11) .
N2 C13 1.334(11) .
N2 C12 1.337(11) .
O1 C6 1.168(13) .
O2 C6 1.302(12) .
O2 C7 1.440(11) .
O3 C9 1.325(11) 3_666
O3 C8 1.454(11) .
O4 C9 1.191(11) .
C1 C2 1.370(13) .
C1 H1 0.9500 .
C2 C3 1.361(14) .
C2 H2 0.9500 .
C3 C4 1.381(13) .
C3 C6 1.499(15) .
C4 C5 1.368(13) .
C4 H4 0.9500 .
C5 H5 0.9500 .
C7 C8 1.484(14) .
C7 H7A 0.9900 .
C7 H7B 0.9900 .
C8 H8A 0.9900 .
C8 H8B 0.9900 .
C9 O3 1.325(11) 3_666
C9 C10 1.519(13) .
C10 C14 1.361(12) .
C10 C11 1.385(13) .
C11 C12 1.393(14) .
C11 H11 0.9500 .
C12 H12 0.9500 .
C13 C14 1.393(13) .
C13 H13 0.9500 .
C14 H14 0.9500 .
C15 C16 1.523(15) .
C15 H15A 0.9900 .
C15 H15B 0.9900 .
C16 C17 1.538(15) .
C16 H16A 0.9900 .
C16 H16B 0.9900 .
C17 H17A 0.9900 .
C17 H17B 0.9900 .
C18 C23 1.392(14) .
C18 C19 1.412(13) .
C19 C20 1.393(16) .
C19 H19 0.9500 .
C20 C21 1.362(17) .
C20 H20 0.9500 .
C21 C22 1.395(15) .
C21 H21 0.9500 .
C22 C23 1.382(15) .
C22 H22 0.9500 .
C23 H23 0.9500 .
C24 C25 1.385(15) .
C24 C29 1.398(13) .
C25 C26 1.390(15) .
C25 H25 0.9500 .
C26 C27 1.382(16) .
C26 H26 0.9500 .
C27 C28 1.369(16) .
C27 H27 0.9500 .
C28 C29 1.357(14) .
C28 H28 0.9500 .
C29 H29 0.9500 .
C30 C31 1.378(15) .
C30 C35 1.383(15) .
C31 C32 1.380(15) .
C31 H31 0.9500 .
C32 C33 1.34(2) .
C32 H32 0.9500 .
C33 C34 1.38(2) .
C33 H33 0.9500 .
C34 C35 1.376(17) .
C34 H34 0.9500 .
C35 H35 0.9500 .
C36 C37 1.369(14) .
C36 C41 1.395(13) .
C37 C38 1.396(16) .
C37 H37 0.9500 .
C38 C39 1.384(19) .
C38 H38 0.9500 .
C39 C40 1.352(18) .
C39 H39 0.9500 .
C40 C41 1.423(17) .
C40 H40 0.9500 .
C41 H41 0.9500 .
S1 O5 1.397(9) .
S1 O7 1.403(8) .
S1 O6 1.415(7) .
S1 C42 1.68(2) .
F1 C42 1.27(2) .
F2 C42 1.22(3) .
F3 C42 1.41(3) .
S2 O9 1.374(7) .
S2 O8 1.425(11) .
S2 O10 1.478(12) .
S2 C43 1.67(2) .
F4 C43 1.25(2) .
F5 C43 1.25(2) .
F6 C43 1.48(2) .
O11 N3 1.337(19) .
O12 N3 1.30(2) .
N3 C44 1.38(2) .
C44 H44A 0.9800 .
C44 H44B 0.9800 .
C44 H44C 0.9800 .
O13 N4 1.343(18) .
O14 N4 1.33(2) .
N4 C45 1.39(2) .
C45 H45A 0.9800 .
C45 H45B 0.9800 .
C45 H45C 0.9800 .
O15 N5 1.36(2) .
O16 N5 1.33(2) .
N5 C46 1.37(2) .
C46 H46A 0.9800 .
C46 H46B 0.9800 .
C46 H46C 0.9800 .
O17 N6 1.381(19) .
O17 O17 1.52(3) 3_656
O18 N6 1.35(2) .
N6 C47 1.35(2) .
C47 H47A 0.9800 .
C47 H47B 0.9800 .
C47 H47C 0.9800 .

loop_
_geom_torsion_atom_site_label_1
_geom_torsion_atom_site_label_2
_geom_torsion_atom_site_label_3
_geom_torsion_atom_site_label_4
_geom_torsion
_geom_torsion_site_symmetry_1
N1 Pt1 P1 C15 145.4(5) .
N2 Pt1 P1 C15 146(2) .
P2 Pt1 P1 C15 -34.6(4) .
N1 Pt1 P1 C18 27.5(4) .
N2 Pt1 P1 C18 28(2) .
P2 Pt1 P1 C18 -152.5(3) .
N1 Pt1 P1 C24 -93.0(4) .
N2 Pt1 P1 C24 -93(2) .
P2 Pt1 P1 C24 87.0(4) .
N1 Pt1 P2 C30 88(5) .
N2 Pt1 P2 C30 88.2(4) .
P1 Pt1 P2 C30 -91.8(4) .
N1 Pt1 P2 C36 -30(5) .
N2 Pt1 P2 C36 -29.9(4) .
P1 Pt1 P2 C36 150.1(3) .
N1 Pt1 P2 C17 -148(5) .
N2 Pt1 P2 C17 -147.9(4) .
P1 Pt1 P2 C17 32.1(4) .
N2 Pt1 N1 C1 -93.2(7) .
P2 Pt1 N1 C1 -93(5) .
P1 Pt1 N1 C1 86.7(7) .
N2 Pt1 N1 C5 91.8(7) .
P2 Pt1 N1 C5 92(5) .
P1 Pt1 N1 C5 -88.2(6) .
N1 Pt1 N2 C13 -97.9(7) .
P2 Pt1 N2 C13 82.1(7) .
P1 Pt1 N2 C13 -98(2) .
N1 Pt1 N2 C12 78.2(7) .
P2 Pt1 N2 C12 -101.8(7) .
P1 Pt1 N2 C12 78(3) .
C5 N1 C1 C2 2.9(14) .
Pt1 N1 C1 C2 -172.0(7) .
N1 C1 C2 C3 2.3(16) .
C1 C2 C3 C4 -5.2(16) .
C1 C2 C3 C6 172.0(10) .
C2 C3 C4 C5 3.0(15) .
C6 C3 C4 C5 -174.1(9) .
C1 N1 C5 C4 -5.1(13) .
Pt1 N1 C5 C4 169.9(7) .
C3 C4 C5 N1 2.2(14) .
C7 O2 C6 O1 4.3(19) .
C7 O2 C6 C3 178.5(9) .
C2 C3 C6 O1 4(2) .
C4 C3 C6 O1 -178.8(14) .
C2 C3 C6 O2 -170.0(10) .
C4 C3 C6 O2 7.1(15) .
C6 O2 C7 C8 154.5(10) .
C9 O3 C8 C7 155.9(9) 3_666
O2 C7 C8 O3 -73.3(10) .
O4 C9 C10 C14 180.0(11) .
O3 C9 C10 C14 1.3(13) 3_666
O4 C9 C10 C11 2.1(16) .
O3 C9 C10 C11 -176.5(9) 3_666
C14 C10 C11 C12 1.6(15) .
C9 C10 C11 C12 179.5(9) .
C13 N2 C12 C11 -2.5(15) .
Pt1 N2 C12 C11 -178.7(8) .
C10 C11 C12 N2 0.2(16) .
C12 N2 C13 C14 3.1(14) .
Pt1 N2 C13 C14 179.2(7) .
C11 C10 C14 C13 -1.1(14) .
C9 C10 C14 C13 -178.9(9) .
N2 C13 C14 C10 -1.3(14) .
C18 P1 C15 C16 -178.7(8) .
C24 P1 C15 C16 -67.6(9) .
Pt1 P1 C15 C16 58.2(9) .
P1 C15 C16 C17 -74.4(10) .
C15 C16 C17 P2 69.6(10) .
C30 P2 C17 C16 75.8(9) .
C36 P2 C17 C16 -173.4(8) .
Pt1 P2 C17 C16 -51.0(9) .
C15 P1 C18 C23 136.6(8) .
C24 P1 C18 C23 26.1(9) .
Pt1 P1 C18 C23 -98.4(8) .
C15 P1 C18 C19 -49.1(9) .
C24 P1 C18 C19 -159.6(8) .
Pt1 P1 C18 C19 75.9(8) .
C23 C18 C19 C20 -0.5(15) .
P1 C18 C19 C20 -174.9(8) .
C18 C19 C20 C21 -1.4(17) .
C19 C20 C21 C22 2.7(19) .
C20 C21 C22 C23 -2.1(18) .
C21 C22 C23 C18 0.2(16) .
C19 C18 C23 C22 1.1(15) .
P1 C18 C23 C22 175.4(8) .
C15 P1 C24 C25 -50.0(11) .
C18 P1 C24 C25 58.9(10) .
Pt1 P1 C24 C25 -177.1(8) .
C15 P1 C24 C29 130.7(9) .
C18 P1 C24 C29 -120.4(9) .
Pt1 P1 C24 C29 3.6(10) .
C29 C24 C25 C26 -1.8(17) .
P1 C24 C25 C26 178.9(9) .
C24 C25 C26 C27 0.9(19) .
C25 C26 C27 C28 0.4(19) .
C26 C27 C28 C29 -0.7(18) .
C27 C28 C29 C24 -0.2(17) .
C25 C24 C29 C28 1.5(17) .
P1 C24 C29 C28 -179.2(9) .
C36 P2 C30 C31 101.4(10) .
C17 P2 C30 C31 -149.7(10) .
Pt1 P2 C30 C31 -19.9(11) .
C36 P2 C30 C35 -78.9(10) .
C17 P2 C30 C35 30.0(10) .
Pt1 P2 C30 C35 159.8(8) .
C35 C30 C31 C32 -0.1(19) .
P2 C30 C31 C32 179.6(11) .
C30 C31 C32 C33 1(2) .
C31 C32 C33 C34 -1(2) .
C32 C33 C34 C35 -1(2) .
C33 C34 C35 C30 2(2) .
C31 C30 C35 C34 -1.3(18) .
P2 C30 C35 C34 178.9(10) .
C30 P2 C36 C37 -23.5(10) .
C17 P2 C36 C37 -134.9(9) .
Pt1 P2 C36 C37 98.6(8) .
C30 P2 C36 C41 158.5(8) .
C17 P2 C36 C41 47.0(9) .
Pt1 P2 C36 C41 -79.4(8) .
C41 C36 C37 C38 -1.8(16) .
P2 C36 C37 C38 -179.9(9) .
C36 C37 C38 C39 -0.9(18) .
C37 C38 C39 C40 2.9(19) .
C38 C39 C40 C41 -2(2) .
C37 C36 C41 C40 2.5(15) .
P2 C36 C41 C40 -179.4(8) .
C39 C40 C41 C36 -0.6(17) .
O5 S1 C42 F2 69(2) .
O7 S1 C42 F2 -174(2) .
O6 S1 C42 F2 -52(2) .
O5 S1 C42 F1 -67(3) .
O7 S1 C42 F1 50(3) .
O6 S1 C42 F1 172(2) .
O5 S1 C42 F3 178(2) .
O7 S1 C42 F3 -65(2) .
O6 S1 C42 F3 57(2) .
O9 S2 C43 F5 -72(2) .
O8 S2 C43 F5 53(2) .
O10 S2 C43 F5 168.8(18) .
O9 S2 C43 F4 69(2) .
O8 S2 C43 F4 -167(2) .
O10 S2 C43 F4 -51(3) .
O9 S2 C43 F6 -177.5(16) .
O8 S2 C43 F6 -53(2) .
O10 S2 C43 F6 62.8(19) .
O17 O17 N6 O18 179(3) 3_656
O17 O17 N6 C47 -5(3) 3_656
